data_7017134
loop_
_publ_author_name
'Scott, Syn\/ove \/O'
'Gavey, Emma L.'
'Lind, Samuel J.'
'Gordon, Keith C.'
'Crowley, James D.'

_publ_section_title
;
 Self-assembled palladium(ii) "click" cages: synthesis, structural
 modification and stability.
;
_journal_issue 45
_journal_name_full 'Dalton transactions (Cambridge, England : 2003)'
_journal_page_first 12117
_journal_page_last 12124
_journal_paper_doi 10.1039/c1dt10551e
_journal_volume 40
_journal_year 2011
_chemical_formula_moiety 'C128 H120 B4 F16 N33 O16 Pd2'
_chemical_formula_sum 'C128 H120 B4 F16 N33 O16 Pd2'
_chemical_formula_weight 2936.61
_chemical_name_common "Pd ''click'' cage"
_chemical_name_systematic
;
?
;
_space_group_IT_number 15
_symmetry_cell_setting monoclinic
_symmetry_space_group_name_Hall '-C 2yc'
_symmetry_space_group_name_H-M 'C 1 2/c 1'
_atom_sites_solution_hydrogens geom
_atom_sites_solution_primary direct
_atom_sites_solution_secondary difmap
_audit_creation_method SHELXL-97
_cell_angle_alpha 90.00
_cell_angle_beta 122.689(3)
_cell_angle_gamma 90.00
_cell_formula_units_Z 4
_cell_length_a 27.9204(17)
_cell_length_b 22.5838(14)
_cell_length_c 24.610(3)
_cell_measurement_reflns_used 6819
_cell_measurement_temperature 90(2)
_cell_measurement_theta_max 21.16
_cell_measurement_theta_min 2.50
_cell_volume 13060(2)
_computing_cell_refinement 'APEX2 and SAINT (Bruker, 2007)'
_computing_data_collection 'APEX2 (Bruker, 2007)'
_computing_data_reduction 'SAINT (Bruker, 2007)'
_computing_molecular_graphics 'ORTEP-3 (Farrugia, 1997)'
_computing_publication_material 'SHELXTL-97 (Sheldrick, 2008)'
_computing_structure_refinement 'SHELXL-97 (Sheldrick, 2008)'
_computing_structure_solution 'SHELXL-97 (Sheldrick, 2008)'
_diffrn_ambient_temperature 90(2)
_diffrn_measured_fraction_theta_full 0.988
_diffrn_measured_fraction_theta_max 0.988
_diffrn_measurement_device_type 'Bruker APEX-II CCD'
_diffrn_measurement_method '\f and \w scans'
_diffrn_radiation_monochromator graphite
_diffrn_radiation_source 'fine-focus sealed tube'
_diffrn_radiation_type MoK\a
_diffrn_radiation_wavelength 0.71073
_diffrn_reflns_av_R_equivalents 0.0687
_diffrn_reflns_av_sigmaI/netI 0.0511
_diffrn_reflns_limit_h_max 28
_diffrn_reflns_limit_h_min -28
_diffrn_reflns_limit_k_max 23
_diffrn_reflns_limit_k_min -22
_diffrn_reflns_limit_l_max 25
_diffrn_reflns_limit_l_min -25
_diffrn_reflns_number 43487
_diffrn_reflns_theta_full 21.29
_diffrn_reflns_theta_max 21.29
_diffrn_reflns_theta_min 2.67
_exptl_absorpt_coefficient_mu 0.376
_exptl_absorpt_correction_T_max 0.9492
_exptl_absorpt_correction_T_min 0.8891
_exptl_absorpt_correction_type multi-scan
_exptl_absorpt_process_details 'SADABS (Bruker, 2007)'
_exptl_crystal_colour colourless
_exptl_crystal_density_diffrn 1.494
_exptl_crystal_density_method 'not measured'
_exptl_crystal_description block
_exptl_crystal_F_000 6012
_exptl_crystal_size_max 0.32
_exptl_crystal_size_mid 0.16
_exptl_crystal_size_min 0.14
_platon_squeeze_details
; The unit cell contains 32 acetonitrile molecules
which have been treated as a diffuse contribution
to the overall scattering without specific atom
positions by SQUEEZE/PLATON.
;
_refine_diff_density_max 0.850
_refine_diff_density_min -1.147
_refine_diff_density_rms 0.091
_refine_ls_extinction_method none
_refine_ls_goodness_of_fit_ref 1.044
_refine_ls_hydrogen_treatment constr
_refine_ls_matrix_type full
_refine_ls_number_parameters 826
_refine_ls_number_reflns 7217
_refine_ls_number_restraints 12
_refine_ls_restrained_S_all 1.048
_refine_ls_R_factor_all 0.0632
_refine_ls_R_factor_gt 0.0515
_refine_ls_shift/su_max 0.002
_refine_ls_shift/su_mean 0.000
_refine_ls_structure_factor_coef Fsqd
_refine_ls_weighting_details 'calc w=1/[\s^2^(Fo^2^)+(0.0997P)^2^+35.7097P] where P=(Fo^2^+2Fc^2^)/3'
_refine_ls_weighting_scheme calc
_refine_ls_wR_factor_gt 0.1495
_refine_ls_wR_factor_ref 0.1566
_reflns_number_gt 5761
_reflns_number_total 7217
_reflns_threshold_expression >2\s(I)
_cod_data_source_file c1dt10551e.txt
_cod_data_source_block seg242
_cod_depositor_comments
;
The following automatic conversions were performed:

'_symmetry_cell_setting' value 'Monoclinic' changed to 'monoclinic'
according to /home/saulius/struct/CIF-dictionaries/cif_core.dic
dictionary named 'cif_core.dic' version 2.4.1 from 2010-06-29.

Automatic conversion script
Id: cif_fix_values 1715 2011-07-08 13:25:40Z adriana 
;
_cod_original_cell_volume 13060.2(20)
_cod_original_sg_symbol_H-M C2/c
_cod_database_code 7017134

loop_
_symmetry_equiv_pos_as_xyz
'x, y, z'
'-x, y, -z+1/2'
'x+1/2, y+1/2, z'
'-x+1/2, y+1/2, -z+1/2'
'-x, -y, -z'
'x, -y, z-1/2'
'-x+1/2, -y+1/2, -z'
'x+1/2, -y+1/2, z-1/2'

loop_
_atom_site_label
_atom_site_type_symbol
_atom_site_fract_x
_atom_site_fract_y
_atom_site_fract_z
_atom_site_U_iso_or_equiv
_atom_site_adp_type
_atom_site_occupancy
_atom_site_symmetry_multiplicity
_atom_site_calc_flag
_atom_site_refinement_flags
_atom_site_disorder_assembly
_atom_site_disorder_group
C1 C 0.3019(3) 0.4885(3) 0.1915(3) 0.059(2) Uani 1 1 d . . .
H1A H 0.2830 0.4528 0.1688 0.088 Uiso 1 1 calc R . .
H1B H 0.3424 0.4830 0.2139 0.088 Uiso 1 1 calc R . .
H1C H 0.2906 0.5205 0.1613 0.088 Uiso 1 1 calc R . .
C2 C 0.2964(3) 0.4605(3) 0.2809(3) 0.0368(16) Uani 1 1 d . . .
C3 C 0.2756(2) 0.4768(3) 0.3234(3) 0.0309(15) Uani 1 1 d . . .
C4 C 0.2390(2) 0.5247(3) 0.3091(3) 0.0299(15) Uani 1 1 d . . .
H4 H 0.2289 0.5488 0.2738 0.036 Uiso 1 1 calc R . .
C5 C 0.2180(2) 0.5360(3) 0.3469(3) 0.0293(15) Uani 1 1 d . . .
H5 H 0.1935 0.5678 0.3369 0.035 Uiso 1 1 calc R . .
C6 C 0.2907(3) 0.4418(3) 0.3770(3) 0.0343(16) Uani 1 1 d . . .
H6 H 0.3154 0.4101 0.3872 0.041 Uiso 1 1 calc R . .
C7 C 0.2700(3) 0.4532(3) 0.4145(3) 0.0327(15) Uani 1 1 d . . .
H7 H 0.2806 0.4293 0.4500 0.039 Uiso 1 1 calc R . .
C8 C 0.2327(2) 0.5009(2) 0.4003(3) 0.0261(14) Uani 1 1 d . . .
C9 C 0.2081(2) 0.5122(3) 0.4399(3) 0.0300(14) Uani 1 1 d . . .
H9A H 0.2025 0.5544 0.4413 0.036 Uiso 1 1 calc R . .
H9B H 0.2345 0.4987 0.4837 0.036 Uiso 1 1 calc R . .
C10 C 0.1353(2) 0.4463(2) 0.4433(3) 0.0234(13) Uani 1 1 d . . .
H10 H 0.1556 0.4361 0.4868 0.028 Uiso 1 1 calc R . .
C11 C 0.0812(2) 0.4290(2) 0.3964(2) 0.0177(13) Uani 1 1 d . . .
C12 C 0.0407(2) 0.3931(2) 0.4031(2) 0.0195(13) Uani 1 1 d . . .
C13 C 0.0275(2) 0.4116(3) 0.4474(3) 0.0303(15) Uani 1 1 d . . .
H13 H 0.0456 0.4444 0.4733 0.036 Uiso 1 1 calc R . .
C14 C -0.0127(3) 0.3809(3) 0.4527(3) 0.0372(16) Uani 1 1 d . . .
H14 H -0.0228 0.3942 0.4810 0.045 Uiso 1 1 calc R . .
C15 C -0.0381(2) 0.3307(3) 0.4163(3) 0.0339(16) Uani 1 1 d . . .
H15 H -0.0651 0.3105 0.4203 0.041 Uiso 1 1 calc R . .
C16 C -0.0235(2) 0.3100(2) 0.3737(2) 0.0212(13) Uani 1 1 d . . .
C17 C 0.0153(2) 0.3423(2) 0.3669(2) 0.0164(12) Uani 1 1 d . . .
H17 H 0.0244 0.3298 0.3376 0.020 Uiso 1 1 calc R . .
C18 C -0.0502(2) 0.2544(2) 0.3388(3) 0.0214(13) Uani 1 1 d . . .
C19 C -0.0852(2) 0.2177(3) 0.3471(3) 0.0282(14) Uani 1 1 d . . .
H19 H -0.0984 0.2237 0.3743 0.034 Uiso 1 1 calc R . .
C20 C -0.1328(3) 0.1188(3) 0.2965(3) 0.0389(17) Uani 1 1 d . . .
H20A H -0.1252 0.0884 0.2743 0.047 Uiso 1 1 calc R . .
H20B H -0.1725 0.1300 0.2691 0.047 Uiso 1 1 calc R . .
C21 C -0.1217(2) 0.0941(3) 0.3597(3) 0.0324(16) Uani 1 1 d . . .
C22 C -0.1510(2) 0.1173(3) 0.3859(3) 0.0346(16) Uani 1 1 d . . .
H22 H -0.1758 0.1489 0.3660 0.042 Uiso 1 1 calc R . .
C23 C -0.1428(2) 0.0928(3) 0.4423(3) 0.0343(16) Uani 1 1 d . . .
H23 H -0.1619 0.1086 0.4603 0.041 Uiso 1 1 calc R . .
C24 C -0.0846(3) 0.0472(3) 0.3897(3) 0.0404(17) Uani 1 1 d . . .
H24 H -0.0644 0.0320 0.3727 0.049 Uiso 1 1 calc R . .
C25 C -0.0775(3) 0.0228(3) 0.4464(3) 0.0422(17) Uani 1 1 d . . .
H25 H -0.0528 -0.0088 0.4667 0.051 Uiso 1 1 calc R . .
C26 C -0.1070(3) 0.0455(3) 0.4715(3) 0.0350(16) Uani 1 1 d . . .
C27 C -0.1005(3) 0.0161(3) 0.5298(3) 0.0476(19) Uani 1 1 d . . .
C28 C -0.1295(5) 0.0170(4) 0.6044(4) 0.092(3) Uani 1 1 d . . .
H28A H -0.0915 0.0211 0.6415 0.137 Uiso 1 1 calc R . .
H28B H -0.1394 -0.0242 0.5967 0.137 Uiso 1 1 calc R . .
H28C H -0.1555 0.0374 0.6120 0.137 Uiso 1 1 calc R . .
C29 C -0.2609(5) 0.8136(5) 0.1462(7) 0.161(6) Uani 1 1 d . . .
H29A H -0.2848 0.7947 0.1050 0.241 Uiso 1 1 calc R . .
H29B H -0.2419 0.8467 0.1414 0.241 Uiso 1 1 calc R . .
H29C H -0.2837 0.8272 0.1620 0.241 Uiso 1 1 calc R . .
C30 C -0.2357(5) 0.7323(5) 0.2194(6) 0.101(4) Uani 1 1 d U . .
C31 C -0.1908(3) 0.6898(4) 0.2634(6) 0.087(4) Uani 1 1 d . . .
C32 C -0.1425(3) 0.6816(4) 0.2587(4) 0.079(3) Uani 1 1 d . . .
H32 H -0.1377 0.7039 0.2302 0.095 Uiso 1 1 calc R . .
C33 C -0.1032(3) 0.6395(4) 0.2981(5) 0.076(3) Uani 1 1 d . . .
H33 H -0.0720 0.6323 0.2949 0.092 Uiso 1 1 calc R . .
C34 C -0.1957(4) 0.6583(5) 0.3078(6) 0.092(4) Uani 1 1 d . . .
H34 H -0.2267 0.6652 0.3115 0.110 Uiso 1 1 calc R . .
C35 C -0.1564(3) 0.6175(4) 0.3465(4) 0.070(3) Uani 1 1 d . . .
H35 H -0.1610 0.5963 0.3758 0.084 Uiso 1 1 calc R . .
C36 C -0.1090(3) 0.6072(4) 0.3425(5) 0.065(3) Uani 1 1 d . . .
C37 C -0.0657(3) 0.5628(4) 0.3843(4) 0.065(2) Uani 1 1 d . . .
H37A H -0.0723 0.5495 0.4171 0.078 Uiso 1 1 calc R . .
H37B H -0.0281 0.5805 0.4057 0.078 Uiso 1 1 calc R . .
C38 C -0.1059(3) 0.4669(3) 0.3214(3) 0.0370(16) Uani 1 1 d . . .
H38 H -0.1342 0.4597 0.3297 0.044 Uiso 1 1 calc R . .
C39 C -0.0943(2) 0.4343(2) 0.2830(3) 0.0230(14) Uani 1 1 d . . .
C40 C -0.1254(2) 0.3826(2) 0.2439(3) 0.0225(13) Uani 1 1 d . . .
C41 C -0.1767(2) 0.3684(2) 0.2382(3) 0.0335(16) Uani 1 1 d . . .
H41 H -0.1886 0.3903 0.2609 0.040 Uiso 1 1 calc R . .
C42 C -0.1074(2) 0.3473(2) 0.2117(3) 0.0194(13) Uani 1 1 d . . .
H42 H -0.0729 0.3552 0.2159 0.023 Uiso 1 1 calc R . .
C43 C -0.2096(3) 0.3226(3) 0.1996(4) 0.0420(18) Uani 1 1 d . . .
H43 H -0.2442 0.3146 0.1951 0.050 Uiso 1 1 calc R . .
C44 C -0.1922(2) 0.2882(2) 0.1672(3) 0.0346(16) Uani 1 1 d . . .
H44 H -0.2148 0.2570 0.1413 0.041 Uiso 1 1 calc R . .
C45 C -0.1406(2) 0.3003(2) 0.1736(3) 0.0197(13) Uani 1 1 d . . .
C46 C -0.1239(2) 0.2628(2) 0.1369(3) 0.0197(13) Uani 1 1 d . . .
C47 C -0.1566(2) 0.2454(2) 0.0743(3) 0.0255(14) Uani 1 1 d . . .
H47 H -0.1936 0.2572 0.0438 0.031 Uiso 1 1 calc R . .
C48 C -0.1377(2) 0.1742(3) 0.0068(3) 0.0331(15) Uani 1 1 d . . .
H48A H -0.1762 0.1834 -0.0283 0.040 Uiso 1 1 calc R . .
H48B H -0.1356 0.1319 0.0150 0.040 Uiso 1 1 calc R . .
C49 C -0.0965(3) 0.1906(3) -0.0120(3) 0.0318(15) Uani 1 1 d . . .
C50 C -0.0481(3) 0.1564(3) 0.0087(3) 0.0380(16) Uani 1 1 d . . .
H50 H -0.0426 0.1217 0.0318 0.046 Uiso 1 1 calc R . .
C51 C -0.0082(3) 0.1736(3) -0.0048(3) 0.0455(18) Uani 1 1 d . . .
H51 H 0.0242 0.1507 0.0095 0.055 Uiso 1 1 calc R . .
C52 C -0.0165(3) 0.2253(3) -0.0399(3) 0.0462(18) Uani 1 1 d . . .
C53 C -0.0656(3) 0.2584(3) -0.0615(3) 0.0485(19) Uani 1 1 d . . .
H53 H -0.0716 0.2928 -0.0852 0.058 Uiso 1 1 calc R . .
C54 C -0.1055(3) 0.2410(3) -0.0482(3) 0.0396(17) Uani 1 1 d . . .
H54 H -0.1385 0.2632 -0.0637 0.047 Uiso 1 1 calc R . .
C55 C 0.0267(4) 0.2470(4) -0.0515(4) 0.070(3) Uani 1 1 d . . .
C56 C 0.1159(8) 0.2341(9) -0.0346(14) 0.323(18) Uani 1 1 d . . .
H56A H 0.1309 0.2736 -0.0230 0.484 Uiso 1 1 calc R . .
H56B H 0.0964 0.2294 -0.0805 0.484 Uiso 1 1 calc R . .
H56C H 0.1466 0.2061 -0.0136 0.484 Uiso 1 1 calc R . .
N1 N 0.15274(18) 0.48106(19) 0.4127(2) 0.0237(11) Uani 1 1 d . . .
N2 N 0.11366(19) 0.48635(19) 0.3508(2) 0.0251(11) Uani 1 1 d . . .
N3 N 0.07021(17) 0.45453(18) 0.3393(2) 0.0211(11) Uani 1 1 d . . .
N4 N -0.04403(17) 0.22742(18) 0.2929(2) 0.0182(11) Uani 1 1 d . . .
N5 N -0.07281(18) 0.1763(2) 0.2740(2) 0.0229(11) Uani 1 1 d . . .
N6 N -0.09631(19) 0.1714(2) 0.3075(2) 0.0298(12) Uani 1 1 d . . .
N7 N -0.0684(2) 0.5113(2) 0.3447(2) 0.0408(14) Uani 1 1 d . . .
N8 N -0.03303(19) 0.5090(2) 0.3245(2) 0.0337(13) Uani 1 1 d . . .
N9 N -0.04854(18) 0.46153(19) 0.2870(2) 0.0218(11) Uani 1 1 d . . .
N10 N -0.07365(17) 0.23381(17) 0.1634(2) 0.0154(10) Uani 1 1 d . . .
N11 N -0.07340(18) 0.19959(19) 0.1191(2) 0.0222(11) Uani 1 1 d . . .
N12 N -0.12420(19) 0.2073(2) 0.0657(2) 0.0257(11) Uani 1 1 d . . .
O1 O 0.3185(2) 0.4135(2) 0.2838(2) 0.0586(14) Uani 1 1 d . . .
O2 O 0.28643(18) 0.50238(18) 0.2380(2) 0.0430(11) Uani 1 1 d . . .
O3 O -0.0724(2) -0.0271(2) 0.5551(2) 0.0683(15) Uani 1 1 d . . .
O4 O -0.1325(2) 0.0425(2) 0.5483(2) 0.0609(14) Uani 1 1 d . . .
O5 O -0.2181(3) 0.7707(3) 0.1924(5) 0.136(4) Uani 1 1 d . . .
O6 O -0.2841(3) 0.7325(3) 0.2085(4) 0.117(3) Uani 1 1 d . . .
O7 O 0.0172(2) 0.2887(3) -0.0881(3) 0.091(2) Uani 1 1 d . . .
O8 O 0.0772(3) 0.2242(3) -0.0148(4) 0.126(3) Uani 1 1 d . . .
B1 B 0.7592(3) 0.1367(3) 0.0774(4) 0.041(2) Uani 1 1 d . . .
F1 F 0.7259(2) 0.0927(2) 0.0807(2) 0.0970(19) Uani 1 1 d . . .
F2 F 0.72884(16) 0.18852(19) 0.0582(2) 0.0696(12) Uani 1 1 d . . .
F3 F 0.80773(15) 0.14438(15) 0.13770(18) 0.0537(11) Uani 1 1 d . . .
F4 F 0.7714(2) 0.1217(2) 0.0334(3) 0.1010(18) Uani 1 1 d . . .
Pd1 Pd 0.0000 0.45367(2) 0.2500 0.0193(2) Uani 1 2 d S . .
Pd2 Pd 0.0000 0.23573(2) 0.2500 0.0158(2) Uani 1 2 d S . .
B2 B 0.1393(5) 0.5658(6) 0.5480(7) 0.072(3) Uani 1 1 d . . .
F21 F 0.1749(11) 0.5670(11) 0.5237(11) 0.064(6) Uani 0.584(14) 1 d PU A 1
F22 F 0.0834(4) 0.5547(6) 0.4908(6) 0.075(3) Uani 0.584(14) 1 d P A 1
F23 F 0.1243(4) 0.6261(4) 0.5397(7) 0.079(3) Uani 0.584(14) 1 d P A 1
F24 F 0.1737(5) 0.5642(6) 0.6176(7) 0.103(5) Uani 0.584(14) 1 d P A 1
F31 F 0.1415(8) 0.5060(8) 0.5767(8) 0.081(7) Uani 0.416(14) 1 d P A 2
F32 F 0.1401(6) 0.6024(7) 0.5869(9) 0.071(5) Uani 0.416(14) 1 d P A 2
F33 F 0.1075(10) 0.5236(11) 0.5389(15) 0.084(9) Uani 0.416(14) 1 d P A 2
F34 F 0.1858(14) 0.5524(14) 0.5440(14) 0.048(6) Uani 0.416(14) 1 d P A 2

loop_
_atom_site_aniso_label
_atom_site_aniso_U_11
_atom_site_aniso_U_22
_atom_site_aniso_U_33
_atom_site_aniso_U_23
_atom_site_aniso_U_13
_atom_site_aniso_U_12
C1 0.073(5) 0.075(5) 0.040(5) 0.001(4) 0.037(4) -0.017(4)
C2 0.038(4) 0.040(4) 0.029(4) -0.006(3) 0.016(3) -0.018(3)
C3 0.025(3) 0.035(4) 0.028(4) 0.000(3) 0.010(3) -0.009(3)
C4 0.023(3) 0.032(4) 0.024(4) 0.008(3) 0.006(3) -0.010(3)
C5 0.019(3) 0.029(3) 0.029(4) 0.004(3) 0.006(3) -0.007(3)
C6 0.036(4) 0.032(4) 0.029(4) 0.012(3) 0.014(3) 0.008(3)
C7 0.037(4) 0.035(4) 0.023(4) 0.010(3) 0.014(3) 0.000(3)
C8 0.015(3) 0.037(4) 0.015(3) -0.003(3) 0.000(3) -0.016(3)
C9 0.017(3) 0.039(4) 0.019(3) -0.001(3) 0.000(3) -0.010(3)
C10 0.023(3) 0.030(3) 0.018(3) -0.001(3) 0.012(3) -0.001(3)
C11 0.015(3) 0.022(3) 0.012(3) -0.002(3) 0.004(3) 0.004(2)
C12 0.014(3) 0.026(3) 0.015(3) 0.000(3) 0.006(3) 0.002(3)
C13 0.026(3) 0.043(4) 0.019(3) -0.013(3) 0.010(3) -0.007(3)
C14 0.039(4) 0.061(4) 0.026(4) -0.020(3) 0.027(3) -0.010(3)
C15 0.026(3) 0.059(4) 0.022(4) -0.009(3) 0.017(3) -0.013(3)
C16 0.021(3) 0.035(3) 0.010(3) -0.002(3) 0.010(3) -0.004(3)
C17 0.016(3) 0.029(3) 0.009(3) 0.003(3) 0.010(3) 0.004(2)
C18 0.017(3) 0.037(3) 0.011(3) 0.004(3) 0.009(3) 0.003(3)
C19 0.026(3) 0.045(4) 0.021(3) -0.006(3) 0.017(3) -0.011(3)
C20 0.033(4) 0.048(4) 0.036(4) -0.004(3) 0.019(3) -0.028(3)
C21 0.032(4) 0.037(4) 0.031(4) -0.008(3) 0.019(3) -0.027(3)
C22 0.028(4) 0.040(4) 0.035(4) 0.010(3) 0.016(3) -0.011(3)
C23 0.028(4) 0.040(4) 0.030(4) -0.001(3) 0.012(3) -0.017(3)
C24 0.042(4) 0.038(4) 0.043(5) -0.013(4) 0.025(4) -0.017(3)
C25 0.051(4) 0.033(4) 0.035(4) -0.003(3) 0.019(4) -0.011(3)
C26 0.045(4) 0.033(4) 0.021(4) -0.004(3) 0.013(4) -0.016(3)
C27 0.069(5) 0.036(4) 0.028(4) -0.003(4) 0.019(4) -0.021(4)
C28 0.143(9) 0.105(7) 0.053(6) 0.019(5) 0.070(6) -0.007(6)
C29 0.101(9) 0.088(8) 0.200(15) -0.013(9) 0.020(10) 0.051(7)
C30 0.092(7) 0.064(6) 0.107(7) -0.063(5) 0.027(6) 0.008(6)
C31 0.033(5) 0.059(6) 0.095(8) -0.063(6) -0.014(5) 0.023(5)
C32 0.056(6) 0.059(5) 0.078(7) -0.040(5) 0.007(5) 0.012(5)
C33 0.049(5) 0.075(6) 0.068(7) -0.053(5) 0.008(5) 0.018(5)
C34 0.047(6) 0.087(8) 0.097(9) -0.067(7) 0.010(7) 0.003(6)
C35 0.043(5) 0.075(6) 0.066(6) -0.054(5) 0.013(5) 0.004(5)
C36 0.039(5) 0.072(6) 0.060(6) -0.056(5) 0.010(5) 0.008(4)
C37 0.045(5) 0.085(6) 0.046(5) -0.052(5) 0.012(4) 0.001(4)
C38 0.021(4) 0.064(4) 0.019(4) -0.010(3) 0.006(3) 0.009(3)
C39 0.017(3) 0.039(4) 0.011(3) 0.001(3) 0.006(3) 0.012(3)
C40 0.020(3) 0.028(3) 0.016(3) 0.006(3) 0.008(3) 0.011(3)
C41 0.040(4) 0.026(3) 0.057(5) -0.004(3) 0.041(4) 0.004(3)
C42 0.015(3) 0.032(3) 0.013(3) 0.002(3) 0.008(3) 0.002(3)
C43 0.034(4) 0.031(4) 0.077(5) -0.001(4) 0.040(4) 0.000(3)
C44 0.029(4) 0.025(3) 0.051(4) -0.001(3) 0.022(4) -0.005(3)
C45 0.014(3) 0.024(3) 0.017(3) 0.005(3) 0.006(3) 0.004(2)
C46 0.013(3) 0.024(3) 0.014(3) 0.001(3) 0.002(3) -0.001(3)
C47 0.015(3) 0.029(3) 0.024(4) 0.005(3) 0.004(3) 0.001(3)
C48 0.029(4) 0.041(4) 0.014(3) -0.007(3) 0.002(3) 0.001(3)
C49 0.036(4) 0.036(4) 0.013(3) -0.012(3) 0.007(3) 0.003(3)
C50 0.047(4) 0.036(4) 0.023(4) 0.006(3) 0.013(3) 0.018(3)
C51 0.045(4) 0.053(4) 0.037(4) 0.010(4) 0.022(4) 0.025(4)
C52 0.049(4) 0.062(5) 0.033(4) 0.016(4) 0.026(4) 0.025(4)
C53 0.049(5) 0.061(5) 0.034(4) 0.021(4) 0.022(4) 0.022(4)
C54 0.041(4) 0.044(4) 0.032(4) 0.009(3) 0.019(4) 0.020(3)
C55 0.070(6) 0.085(6) 0.075(6) 0.047(5) 0.052(6) 0.044(5)
C56 0.23(2) 0.27(2) 0.62(5) 0.29(3) 0.33(3) 0.123(17)
N1 0.017(3) 0.028(3) 0.016(3) -0.002(2) 0.003(3) -0.003(2)
N2 0.024(3) 0.027(3) 0.018(3) 0.000(2) 0.007(3) -0.006(2)
N3 0.012(3) 0.018(2) 0.018(3) 0.001(2) -0.002(2) -0.002(2)
N4 0.014(2) 0.021(3) 0.020(3) 0.000(2) 0.009(2) -0.007(2)
N5 0.022(3) 0.032(3) 0.018(3) 0.002(2) 0.012(2) -0.005(2)
N6 0.028(3) 0.041(3) 0.022(3) -0.003(3) 0.014(3) -0.015(2)
N7 0.030(3) 0.060(4) 0.021(3) -0.025(3) 0.006(3) 0.009(3)
N8 0.021(3) 0.044(3) 0.022(3) -0.014(3) 0.002(3) 0.006(2)
N9 0.016(3) 0.027(3) 0.012(3) -0.005(2) 0.001(2) 0.006(2)
N10 0.012(3) 0.018(2) 0.014(3) 0.000(2) 0.006(2) -0.0021(19)
N11 0.022(3) 0.028(3) 0.015(3) -0.008(2) 0.009(3) -0.006(2)
N12 0.021(3) 0.033(3) 0.019(3) -0.006(2) 0.008(3) -0.005(2)
O1 0.091(4) 0.040(3) 0.068(4) 0.007(3) 0.058(3) 0.006(3)
O2 0.056(3) 0.045(3) 0.032(3) 0.006(2) 0.027(2) -0.008(2)
O3 0.099(4) 0.049(3) 0.044(3) 0.016(3) 0.031(3) 0.004(3)
O4 0.094(4) 0.064(3) 0.034(3) 0.009(2) 0.040(3) -0.005(3)
O5 0.070(5) 0.062(5) 0.182(9) -0.028(5) 0.008(5) 0.035(4)
O6 0.054(4) 0.100(5) 0.132(6) -0.073(5) 0.007(4) 0.024(4)
O7 0.051(3) 0.156(6) 0.078(4) 0.065(5) 0.043(3) 0.031(4)
O8 0.088(5) 0.145(6) 0.184(8) 0.091(6) 0.098(6) 0.067(5)
B1 0.040(5) 0.043(5) 0.026(5) -0.001(4) 0.010(4) -0.014(4)
F1 0.091(3) 0.104(4) 0.035(3) 0.013(2) -0.006(3) -0.071(3)
F2 0.041(2) 0.079(3) 0.053(3) 0.008(2) 0.001(2) 0.009(2)
F3 0.040(2) 0.042(2) 0.036(2) -0.0007(18) -0.008(2) -0.0071(17)
F4 0.119(4) 0.117(4) 0.093(4) -0.065(3) 0.074(4) -0.051(3)
Pd1 0.0158(4) 0.0237(4) 0.0130(4) 0.000 0.0042(3) 0.000
Pd2 0.0147(4) 0.0211(4) 0.0119(4) 0.000 0.0074(3) 0.000
B2 0.054(7) 0.091(10) 0.088(10) -0.039(8) 0.051(8) -0.010(7)
F21 0.069(10) 0.063(11) 0.080(14) -0.017(8) 0.053(10) 0.000(7)
F22 0.037(5) 0.111(8) 0.057(7) -0.034(6) 0.011(5) 0.002(5)
F23 0.070(6) 0.080(7) 0.116(10) -0.007(6) 0.069(7) 0.005(5)
F24 0.087(8) 0.109(9) 0.156(13) -0.013(9) 0.094(9) -0.018(7)
F31 0.081(12) 0.120(14) 0.067(12) 0.017(10) 0.057(11) 0.035(10)
F32 0.054(9) 0.073(11) 0.098(13) -0.061(11) 0.049(10) -0.015(8)
F33 0.066(13) 0.095(15) 0.11(2) -0.089(15) 0.064(14) -0.052(12)
F34 0.046(11) 0.059(14) 0.056(14) -0.006(9) 0.038(11) 0.003(9)

loop_
_atom_type_symbol
_atom_type_description
_atom_type_scat_dispersion_real
_atom_type_scat_dispersion_imag
_atom_type_scat_source
C C 0.0033 0.0016 'International Tables Vol C Tables 4.2.6.8 and 6.1.1.4'
H H 0.0000 0.0000 'International Tables Vol C Tables 4.2.6.8 and 6.1.1.4'
N N 0.0061 0.0033 'International Tables Vol C Tables 4.2.6.8 and 6.1.1.4'
O O 0.0106 0.0060 'International Tables Vol C Tables 4.2.6.8 and 6.1.1.4'
B B 0.0013 0.0007 'International Tables Vol C Tables 4.2.6.8 and 6.1.1.4'
F F 0.0171 0.0103 'International Tables Vol C Tables 4.2.6.8 and 6.1.1.4'
Pd Pd -0.9988 1.0072 'International Tables Vol C Tables 4.2.6.8 and 6.1.1.4'

loop_
_geom_angle_atom_site_label_1
_geom_angle_atom_site_label_2
_geom_angle_atom_site_label_3
_geom_angle
_geom_angle_site_symmetry_1
_geom_angle_site_symmetry_3
O2 C1 H1A 109.5 . .
O2 C1 H1B 109.5 . .
H1A C1 H1B 109.5 . .
O2 C1 H1C 109.5 . .
H1A C1 H1C 109.5 . .
H1B C1 H1C 109.5 . .
O1 C2 O2 123.5(6) . .
O1 C2 C3 123.7(6) . .
O2 C2 C3 112.7(6) . .
C6 C3 C4 119.0(6) . .
C6 C3 C2 119.4(6) . .
C4 C3 C2 121.5(6) . .
C5 C4 C3 119.8(5) . .
C5 C4 H4 120.1 . .
C3 C4 H4 120.1 . .
C4 C5 C8 121.4(6) . .
C4 C5 H5 119.3 . .
C8 C5 H5 119.3 . .
C7 C6 C3 121.0(6) . .
C7 C6 H6 119.5 . .
C3 C6 H6 119.5 . .
C6 C7 C8 120.6(5) . .
C6 C7 H7 119.7 . .
C8 C7 H7 119.7 . .
C5 C8 C7 118.1(5) . .
C5 C8 C9 121.1(5) . .
C7 C8 C9 120.8(5) . .
C8 C9 N1 111.0(4) . .
C8 C9 H9A 109.4 . .
N1 C9 H9A 109.4 . .
C8 C9 H9B 109.4 . .
N1 C9 H9B 109.4 . .
H9A C9 H9B 108.0 . .
N1 C10 C11 105.1(5) . .
N1 C10 H10 127.4 . .
C11 C10 H10 127.4 . .
C10 C11 N3 105.9(4) . .
C10 C11 C12 128.8(5) . .
N3 C11 C12 125.3(4) . .
C17 C12 C13 119.5(5) . .
C17 C12 C11 122.7(5) . .
C13 C12 C11 117.8(5) . .
C14 C13 C12 119.6(5) . .
C14 C13 H13 120.2 . .
C12 C13 H13 120.2 . .
C15 C14 C13 120.6(5) . .
C15 C14 H14 119.7 . .
C13 C14 H14 119.7 . .
C14 C15 C16 120.5(5) . .
C14 C15 H15 119.8 . .
C16 C15 H15 119.8 . .
C17 C16 C15 118.5(5) . .
C17 C16 C18 124.0(5) . .
C15 C16 C18 117.5(5) . .
C12 C17 C16 121.2(5) . .
C12 C17 H17 119.4 . .
C16 C17 H17 119.4 . .
N4 C18 C19 105.7(5) . .
N4 C18 C16 127.4(4) . .
C19 C18 C16 126.8(5) . .
N6 C19 C18 105.2(5) . .
N6 C19 H19 127.4 . .
C18 C19 H19 127.4 . .
N6 C20 C21 111.5(5) . .
N6 C20 H20A 109.3 . .
C21 C20 H20A 109.3 . .
N6 C20 H20B 109.3 . .
C21 C20 H20B 109.3 . .
H20A C20 H20B 108.0 . .
C24 C21 C22 120.1(6) . .
C24 C21 C20 120.4(6) . .
C22 C21 C20 119.5(6) . .
C21 C22 C23 119.5(6) . .
C21 C22 H22 120.3 . .
C23 C22 H22 120.3 . .
C26 C23 C22 120.8(6) . .
C26 C23 H23 119.6 . .
C22 C23 H23 119.6 . .
C21 C24 C25 119.3(6) . .
C21 C24 H24 120.3 . .
C25 C24 H24 120.3 . .
C26 C25 C24 120.2(6) . .
C26 C25 H25 119.9 . .
C24 C25 H25 119.9 . .
C25 C26 C23 120.1(6) . .
C25 C26 C27 118.3(6) . .
C23 C26 C27 121.6(6) . .
O3 C27 O4 123.7(6) . .
O3 C27 C26 124.5(7) . .
O4 C27 C26 111.7(7) . .
O4 C28 H28A 109.5 . .
O4 C28 H28B 109.5 . .
H28A C28 H28B 109.5 . .
O4 C28 H28C 109.5 . .
H28A C28 H28C 109.5 . .
H28B C28 H28C 109.5 . .
O5 C29 H29A 109.5 . .
O5 C29 H29B 109.5 . .
H29A C29 H29B 109.5 . .
O5 C29 H29C 109.5 . .
H29A C29 H29C 109.5 . .
H29B C29 H29C 109.5 . .
O6 C30 O5 123.1(12) . .
O6 C30 C31 123.9(14) . .
O5 C30 C31 112.9(12) . .
C34 C31 C32 120.2(9) . .
C34 C31 C30 120.6(12) . .
C32 C31 C30 119.2(13) . .
C33 C32 C31 117.4(10) . .
C33 C32 H32 121.3 . .
C31 C32 H32 121.3 . .
C32 C33 C36 121.9(9) . .
C32 C33 H33 119.1 . .
C36 C33 H33 119.1 . .
C35 C34 C31 121.5(10) . .
C35 C34 H34 119.3 . .
C31 C34 H34 119.3 . .
C34 C35 C36 120.2(11) . .
C34 C35 H35 119.9 . .
C36 C35 H35 119.9 . .
C33 C36 C35 118.9(9) . .
C33 C36 C37 120.2(7) . .
C35 C36 C37 120.9(10) . .
C36 C37 N7 109.9(6) . .
C36 C37 H37A 109.7 . .
N7 C37 H37A 109.7 . .
C36 C37 H37B 109.7 . .
N7 C37 H37B 109.7 . .
H37A C37 H37B 108.2 . .
N7 C38 C39 106.1(5) . .
N7 C38 H38 126.9 . .
C39 C38 H38 126.9 . .
C38 C39 N9 105.5(5) . .
C38 C39 C40 127.4(5) . .
N9 C39 C40 127.1(5) . .
C42 C40 C41 118.3(5) . .
C42 C40 C39 124.3(5) . .
C41 C40 C39 117.4(5) . .
C43 C41 C40 120.6(5) . .
C43 C41 H41 119.7 . .
C40 C41 H41 119.7 . .
C45 C42 C40 120.5(5) . .
C45 C42 H42 119.7 . .
C40 C42 H42 119.7 . .
C41 C43 C44 121.0(5) . .
C41 C43 H43 119.5 . .
C44 C43 H43 119.5 . .
C43 C44 C45 119.5(6) . .
C43 C44 H44 120.3 . .
C45 C44 H44 120.3 . .
C42 C45 C44 120.0(5) . .
C42 C45 C46 122.2(4) . .
C44 C45 C46 117.8(5) . .
N10 C46 C47 107.1(5) . .
N10 C46 C45 124.5(5) . .
C47 C46 C45 128.0(5) . .
N12 C47 C46 105.4(5) . .
N12 C47 H47 127.3 . .
C46 C47 H47 127.3 . .
N12 C48 C49 110.0(5) . .
N12 C48 H48A 109.7 . .
C49 C48 H48A 109.7 . .
N12 C48 H48B 109.7 . .
C49 C48 H48B 109.7 . .
H48A C48 H48B 108.2 . .
C54 C49 C50 119.7(6) . .
C54 C49 C48 120.1(5) . .
C50 C49 C48 120.2(6) . .
C51 C50 C49 120.3(6) . .
C51 C50 H50 119.8 . .
C49 C50 H50 119.8 . .
C50 C51 C52 120.1(6) . .
C50 C51 H51 120.0 . .
C52 C51 H51 120.0 . .
C53 C52 C51 119.0(6) . .
C53 C52 C55 119.4(6) . .
C51 C52 C55 121.5(6) . .
C54 C53 C52 120.9(6) . .
C54 C53 H53 119.6 . .
C52 C53 H53 119.6 . .
C53 C54 C49 120.0(6) . .
C53 C54 H54 120.0 . .
C49 C54 H54 120.0 . .
O7 C55 O8 122.3(8) . .
O7 C55 C52 121.7(7) . .
O8 C55 C52 115.4(7) . .
O8 C56 H56A 109.5 . .
O8 C56 H56B 109.5 . .
H56A C56 H56B 109.5 . .
O8 C56 H56C 109.5 . .
H56A C56 H56C 109.5 . .
H56B C56 H56C 109.5 . .
N2 N1 C10 112.1(4) . .
N2 N1 C9 119.3(4) . .
C10 N1 C9 128.6(5) . .
N3 N2 N1 107.1(4) . .
N2 N3 C11 109.8(4) . .
N2 N3 Pd1 119.2(3) . .
C11 N3 Pd1 130.9(3) . .
N5 N4 C18 110.4(4) . .
N5 N4 Pd2 108.7(3) . .
C18 N4 Pd2 140.6(3) . .
N6 N5 N4 105.5(4) . .
N5 N6 C19 113.2(4) . .
N5 N6 C20 118.7(5) . .
C19 N6 C20 128.1(5) . .
N8 N7 C38 112.4(5) . .
N8 N7 C37 119.3(6) . .
C38 N7 C37 128.2(6) . .
N9 N8 N7 105.3(4) . .
N8 N9 C39 110.7(4) . .
N8 N9 Pd1 109.9(3) . .
C39 N9 Pd1 139.2(4) . .
N11 N10 C46 110.2(4) . .
N11 N10 Pd2 115.0(3) . .
C46 N10 Pd2 134.6(4) . .
N12 N11 N10 105.0(4) . .
N11 N12 C47 112.3(4) . .
N11 N12 C48 118.2(4) . .
C47 N12 C48 129.5(5) . .
C2 O2 C1 116.4(5) . .
C27 O4 C28 116.0(6) . .
C30 O5 C29 116.5(10) . .
C55 O8 C56 116.0(10) . .
F4 B1 F2 108.4(6) . .
F4 B1 F3 111.8(6) . .
F2 B1 F3 109.2(6) . .
F4 B1 F1 109.6(6) . .
F2 B1 F1 108.7(6) . .
F3 B1 F1 109.1(6) . .
N3 Pd1 N3 178.9(2) 2 .
N3 Pd1 N9 89.81(17) 2 .
N3 Pd1 N9 90.09(17) . .
N3 Pd1 N9 90.09(17) 2 2
N3 Pd1 N9 89.81(17) . 2
N9 Pd1 N9 169.9(2) . 2
N10 Pd2 N10 177.5(2) . 2
N10 Pd2 N4 89.37(16) . .
N10 Pd2 N4 90.40(17) 2 .
N10 Pd2 N4 90.40(17) . 2
N10 Pd2 N4 89.37(16) 2 2
N4 Pd2 N4 169.3(2) . 2
F33 B2 F32 111.1(12) . .
F33 B2 F34 115.3(18) . .
F32 B2 F34 124.4(18) . .
F33 B2 F23 126.2(16) . .
F32 B2 F23 49.8(10) . .
F34 B2 F23 114.7(16) . .
F33 B2 F21 122.6(15) . .
F32 B2 F21 125.7(16) . .
F34 B2 F21 22.0(14) . .
F23 B2 F21 98.3(13) . .
F33 B2 F24 98.5(18) . .
F32 B2 F24 52.0(11) . .
F34 B2 F24 91.7(15) . .
F23 B2 F24 98.7(11) . .
F21 B2 F24 109.5(13) . .
F33 B2 F22 53.3(15) . .
F32 B2 F22 114.9(11) . .
F34 B2 F22 116.8(17) . .
F23 B2 F22 86.9(11) . .
F21 B2 F22 103.1(14) . .
F24 B2 F22 145.6(11) . .
F33 B2 F31 40.5(14) . .
F32 B2 F31 104.6(15) . .
F34 B2 F31 92.0(15) . .
F23 B2 F31 150.1(10) . .
F21 B2 F31 110.8(12) . .
F24 B2 F31 65.7(10) . .
F22 B2 F31 92.9(12) . .
F33 F31 B2 54.6(13) . .
F31 F33 B2 84.8(18) . .

loop_
_geom_bond_atom_site_label_1
_geom_bond_atom_site_label_2
_geom_bond_distance
_geom_bond_site_symmetry_2
C1 O2 1.458(8) .
C1 H1A 0.9600 .
C1 H1B 0.9600 .
C1 H1C 0.9600 .
C2 O1 1.210(7) .
C2 O2 1.330(7) .
C2 C3 1.493(9) .
C3 C6 1.393(8) .
C3 C4 1.396(8) .
C4 C5 1.366(8) .
C4 H4 0.9300 .
C5 C8 1.393(8) .
C5 H5 0.9300 .
C6 C7 1.351(8) .
C6 H6 0.9300 .
C7 C8 1.405(8) .
C7 H7 0.9300 .
C8 C9 1.486(8) .
C9 N1 1.488(7) .
C9 H9A 0.9700 .
C9 H9B 0.9700 .
C10 N1 1.348(7) .
C10 C11 1.373(7) .
C10 H10 0.9300 .
C11 N3 1.391(7) .
C11 C12 1.472(7) .
C12 C17 1.388(7) .
C12 C13 1.389(7) .
C13 C14 1.385(8) .
C13 H13 0.9300 .
C14 C15 1.379(8) .
C14 H14 0.9300 .
C15 C16 1.395(8) .
C15 H15 0.9300 .
C16 C17 1.389(7) .
C16 C18 1.477(8) .
C17 H17 0.9300 .
C18 N4 1.373(7) .
C18 C19 1.378(7) .
C19 N6 1.347(7) .
C19 H19 0.9300 .
C20 N6 1.491(7) .
C20 C21 1.521(8) .
C20 H20A 0.9700 .
C20 H20B 0.9700 .
C21 C24 1.383(9) .
C21 C22 1.387(8) .
C22 C23 1.394(8) .
C22 H22 0.9300 .
C23 C26 1.371(8) .
C23 H23 0.9300 .
C24 C25 1.412(9) .
C24 H24 0.9300 .
C25 C26 1.367(9) .
C25 H25 0.9300 .
C26 C27 1.498(9) .
C27 O3 1.196(8) .
C27 O4 1.343(9) .
C28 O4 1.455(8) .
C28 H28A 0.9600 .
C28 H28B 0.9600 .
C28 H28C 0.9600 .
C29 O5 1.481(13) .
C29 H29A 0.9600 .
C29 H29B 0.9600 .
C29 H29C 0.9600 .
C30 O6 1.228(13) .
C30 O5 1.335(15) .
C30 C31 1.483(15) .
C31 C34 1.373(14) .
C31 C32 1.427(13) .
C32 C33 1.379(12) .
C32 H32 0.9300 .
C33 C36 1.393(12) .
C33 H33 0.9300 .
C34 C35 1.353(13) .
C34 H34 0.9300 .
C35 C36 1.400(10) .
C35 H35 0.9300 .
C36 C37 1.478(11) .
C37 N7 1.492(8) .
C37 H37A 0.9700 .
C37 H37B 0.9700 .
C38 N7 1.333(8) .
C38 C39 1.370(8) .
C38 H38 0.9300 .
C39 N9 1.372(7) .
C39 C40 1.462(8) .
C40 C42 1.395(7) .
C40 C41 1.401(7) .
C41 C43 1.369(9) .
C41 H41 0.9300 .
C42 C45 1.388(7) .
C42 H42 0.9300 .
C43 C44 1.376(8) .
C43 H43 0.9300 .
C44 C45 1.389(7) .
C44 H44 0.9300 .
C45 C46 1.485(8) .
C46 N10 1.353(6) .
C46 C47 1.357(8) .
C47 N12 1.344(7) .
C47 H47 0.9300 .
C48 N12 1.488(7) .
C48 C49 1.501(8) .
C48 H48A 0.9700 .
C48 H48B 0.9700 .
C49 C54 1.382(9) .
C49 C50 1.394(8) .
C50 C51 1.378(9) .
C50 H50 0.9300 .
C51 C52 1.397(9) .
C51 H51 0.9300 .
C52 C53 1.391(9) .
C52 C55 1.464(10) .
C53 C54 1.375(9) .
C53 H53 0.9300 .
C54 H54 0.9300 .
C55 O7 1.230(9) .
C55 O8 1.302(9) .
C56 O8 1.425(15) .
C56 H56A 0.9600 .
C56 H56B 0.9600 .
C56 H56C 0.9600 .
N1 N2 1.316(6) .
N2 N3 1.303(6) .
N3 Pd1 2.005(4) .
N4 N5 1.338(6) .
N4 Pd2 2.015(4) .
N5 N6 1.305(6) .
N7 N8 1.325(7) .
N8 N9 1.325(6) .
N9 Pd1 2.008(4) .
N10 N11 1.339(6) .
N10 Pd2 2.009(4) .
N11 N12 1.325(6) .
B1 F4 1.342(9) .
B1 F2 1.372(9) .
B1 F3 1.377(8) .
B1 F1 1.392(8) .
Pd1 N3 2.005(4) 2
Pd1 N9 2.008(4) 2
Pd2 N10 2.009(4) 2
Pd2 N4 2.015(4) 2
B2 F33 1.236(17) .
B2 F32 1.257(16) .
B2 F34 1.39(4) .
B2 F23 1.406(15) .
B2 F21 1.41(3) .
B2 F24 1.443(17) .
B2 F22 1.451(17) .
B2 F31 1.51(2) .
F31 F33 0.99(3) .

loop_
_platon_squeeze_void_nr
_platon_squeeze_void_average_x
_platon_squeeze_void_average_y
_platon_squeeze_void_average_z
_platon_squeeze_void_volume
_platon_squeeze_void_count_electrons
1 -0.028 -0.250 0.222 1281.8 354.4
2 -0.004 0.250 0.746 1281.7 354.4
